data_7217620
loop_
_publ_author_name
'Crowley, James D.'
'Scottwell, Synove O.'
'McAdam, C. John'
'Shaffer, Karl J.'

_publ_section_title
;
 5-Ferrocenyl-2,2 -bipyridine Ligands: synthesis, palladium(II) and
 copper(I) complexes, optical and electrochemical properties.
;
_journal_name_full 'RSC Advances'
_journal_paper_doi 10.1039/C4RA05333H
_journal_year 2014
_chemical_formula_sum 'C26 H32 F12 N4 O2 Pd Sb2'
_chemical_formula_weight 1010.46
_chemical_name_systematic
; 
 ? 
;
_space_group_IT_number 14
_symmetry_cell_setting monoclinic
_symmetry_space_group_name_Hall '-P 2yn'
_symmetry_space_group_name_H-M 'P 1 21/n 1'
_atom_sites_solution_hydrogens geom
_atom_sites_solution_primary direct
_atom_sites_solution_secondary difmap
_audit_creation_method SHELXL-97
_cell_angle_alpha 90.00
_cell_angle_beta 98.519(5)
_cell_angle_gamma 90.00
_cell_formula_units_Z 2
_cell_length_a 8.745(5)
_cell_length_b 19.021(5)
_cell_length_c 10.628(5)
_cell_measurement_reflns_used 9425
_cell_measurement_temperature 296(2)
_cell_measurement_theta_max 30.64
_cell_measurement_theta_min 2.59
_cell_volume 1748.3(14)
_computing_cell_refinement 'Bruker SAINT'
_computing_data_collection 'Bruker APEX2'
_computing_data_reduction 'Bruker SAINT'
_computing_molecular_graphics 'Bruker SHELXTL'
_computing_publication_material 'Bruker SHELXTL'
_computing_structure_refinement 'SHELXL-97 (Sheldrick, 2008)'
_computing_structure_solution 'SHELXS-97 (Sheldrick, 2008)'
_diffrn_ambient_temperature 296(2)
_diffrn_measured_fraction_theta_full 0.998
_diffrn_measured_fraction_theta_max 0.998
_diffrn_measurement_device_type 'Bruker APEX-II CCD'
_diffrn_measurement_method '\f and \w scans'
_diffrn_radiation_monochromator graphite
_diffrn_radiation_source 'fine-focus sealed tube'
_diffrn_radiation_type MoK\a
_diffrn_radiation_wavelength 0.71069
_diffrn_reflns_av_R_equivalents 0.0412
_diffrn_reflns_av_sigmaI/netI 0.0168
_diffrn_reflns_limit_h_max 10
_diffrn_reflns_limit_h_min -10
_diffrn_reflns_limit_k_max 23
_diffrn_reflns_limit_k_min -23
_diffrn_reflns_limit_l_max 12
_diffrn_reflns_limit_l_min -12
_diffrn_reflns_number 42952
_diffrn_reflns_theta_full 25.50
_diffrn_reflns_theta_max 25.50
_diffrn_reflns_theta_min 2.21
_exptl_absorpt_coefficient_mu 2.137
_exptl_absorpt_correction_T_max 0.7464
_exptl_absorpt_correction_T_min 0.5749
_exptl_absorpt_correction_type multi-scan
_exptl_absorpt_process_details 'SADABS (Bruker, 2009)'
_exptl_crystal_colour red
_exptl_crystal_density_diffrn 1.919
_exptl_crystal_density_method 'not measured'
_exptl_crystal_description irregular
_exptl_crystal_F_000 976
_exptl_crystal_size_max 0.51
_exptl_crystal_size_mid 0.32
_exptl_crystal_size_min 0.19
_refine_diff_density_max 2.385
_refine_diff_density_min -0.784
_refine_diff_density_rms 0.138
_refine_ls_extinction_method none
_refine_ls_goodness_of_fit_ref 1.182
_refine_ls_hydrogen_treatment constr
_refine_ls_matrix_type full
_refine_ls_number_parameters 216
_refine_ls_number_reflns 3257
_refine_ls_number_restraints 0
_refine_ls_restrained_S_all 1.182
_refine_ls_R_factor_all 0.0406
_refine_ls_R_factor_gt 0.0375
_refine_ls_shift/su_max 0.000
_refine_ls_shift/su_mean 0.000
_refine_ls_structure_factor_coef Fsqd
_refine_ls_weighting_details 'calc w=1/[\s^2^(Fo^2^)+(0.0397P)^2^+10.7111P] where P=(Fo^2^+2Fc^2^)/3'
_refine_ls_weighting_scheme calc
_refine_ls_wR_factor_gt 0.0995
_refine_ls_wR_factor_ref 0.1013
_reflns_number_gt 3031
_reflns_number_total 3257
_reflns_threshold_expression >2sigma(I)
_cod_data_source_file c4ra05333h2.cif
_cod_data_source_block kjs122_0m
_cod_depositor_comments
;
The following automatic conversions were performed:

'_symmetry_cell_setting' value 'Monoclinic' changed to 'monoclinic'
according to
/usr/data/users/saulius/crontab/automatic-downloads/rss-feeds/RSC/lib/dictionaries/cif_core.dic
dictionary named 'cif_core.dic' version 2.4.2 from 2011-04-26.

Automatic conversion script
Id: cif_fix_values 2281 2013-09-26 08:29:07Z andrius 
;
_cod_original_sg_symbol_H-M P2(1)/n
_cod_database_code 7217620

loop_
_symmetry_equiv_pos_as_xyz
'x, y, z'
'-x+1/2, y+1/2, -z+1/2'
'-x, -y, -z'
'x-1/2, -y-1/2, z-1/2'

loop_
_atom_site_label
_atom_site_type_symbol
_atom_site_fract_x
_atom_site_fract_y
_atom_site_fract_z
_atom_site_U_iso_or_equiv
_atom_site_adp_type
_atom_site_occupancy
_atom_site_symmetry_multiplicity
_atom_site_calc_flag
_atom_site_refinement_flags
C1 C 0.2333(6) 0.4065(3) 0.1379(5) 0.0195(10) Uani 1 1 d .
H1 H 0.2404 0.3913 0.0558 0.023 Uiso 1 1 calc R
C2 C 0.3299(6) 0.3773(3) 0.2395(5) 0.0238(11) Uani 1 1 d .
H2 H 0.4009 0.3428 0.2255 0.029 Uiso 1 1 calc R
C3 C 0.3200(7) 0.3996(3) 0.3620(5) 0.0275(12) Uani 1 1 d .
H3 H 0.3856 0.3815 0.4313 0.033 Uiso 1 1 calc R
C4 C 0.2095(6) 0.4498(3) 0.3788(5) 0.0244(11) Uani 1 1 d .
H4 H 0.1980 0.4649 0.4601 0.029 Uiso 1 1 calc R
C5 C 0.1168(6) 0.4772(3) 0.2737(5) 0.0225(11) Uani 1 1 d .
H5 H 0.0435 0.5110 0.2856 0.027 Uiso 1 1 calc R
C6 C -0.2173(6) 0.3913(3) 0.0612(5) 0.0217(11) Uani 1 1 d .
H6 H -0.2261 0.4212 0.1290 0.026 Uiso 1 1 calc R
C7 C -0.3013(7) 0.3298(3) 0.0490(5) 0.0276(12) Uani 1 1 d .
H7 H -0.3650 0.3181 0.1086 0.033 Uiso 1 1 calc R
C8 C -0.2901(6) 0.2852(3) -0.0529(5) 0.0264(12) Uani 1 1 d .
H8 H -0.3476 0.2439 -0.0636 0.032 Uiso 1 1 calc R
C9 C -0.1921(6) 0.3035(3) -0.1377(5) 0.0246(11) Uani 1 1 d .
H9 H -0.1822 0.2745 -0.2065 0.029 Uiso 1 1 calc R
C10 C -0.1085(6) 0.3652(3) -0.1198(5) 0.0219(11) Uani 1 1 d .
H10 H -0.0407 0.3767 -0.1762 0.026 Uiso 1 1 calc R
C100 C 0.6718(6) 0.5857(3) 0.2193(5) 0.0228(11) Uani 1 1 d .
C101 C 0.5208(7) 0.5481(4) 0.2144(7) 0.0419(16) Uani 1 1 d .
H10A H 0.5176 0.5092 0.1565 0.063 Uiso 1 1 calc R
H10B H 0.4376 0.5799 0.1857 0.063 Uiso 1 1 calc R
H10C H 0.5102 0.5311 0.2977 0.063 Uiso 1 1 calc R
C102 C 0.6872(7) 0.6557(3) 0.2831(6) 0.0344(14) Uani 1 1 d .
H10D H 0.7937 0.6700 0.2952 0.052 Uiso 1 1 calc R
H10E H 0.6518 0.6526 0.3642 0.052 Uiso 1 1 calc R
H10F H 0.6261 0.6897 0.2310 0.052 Uiso 1 1 calc R
N1 N 0.1291(5) 0.4566(2) 0.1555(4) 0.0184(9) Uani 1 1 d .
N2 N -0.1225(4) 0.4092(2) -0.0230(4) 0.0171(8) Uani 1 1 d .
F1 F 0.9268(4) 0.32358(18) 0.3407(3) 0.0290(7) Uani 1 1 d .
F2 F 0.9502(4) 0.3889(2) 0.5639(3) 0.0435(9) Uani 1 1 d .
F3 F 0.7287(5) 0.42468(19) 0.3738(3) 0.0412(9) Uani 1 1 d .
F4 F 0.6558(4) 0.3580(2) 0.5752(3) 0.0442(10) Uani 1 1 d .
F5 F 0.6349(4) 0.2918(2) 0.3539(3) 0.0364(8) Uani 1 1 d .
F6 F 0.8556(4) 0.2561(2) 0.5420(3) 0.0405(9) Uani 1 1 d .
Pd1 Pd 0.0000 0.5000 0.0000 0.01505(14) Uani 1 2 d S
Sb1 Sb 0.79165(4) 0.34044(2) 0.45888(3) 0.02325(13) Uani 1 1 d .
O1 O 0.7789(5) 0.5602(2) 0.1730(4) 0.0320(9) Uani 1 1 d .

loop_
_atom_site_aniso_label
_atom_site_aniso_U_11
_atom_site_aniso_U_22
_atom_site_aniso_U_33
_atom_site_aniso_U_23
_atom_site_aniso_U_13
_atom_site_aniso_U_12
C1 0.016(2) 0.025(3) 0.019(2) 0.001(2) 0.0062(19) -0.001(2)
C2 0.016(2) 0.028(3) 0.029(3) 0.006(2) 0.007(2) 0.004(2)
C3 0.029(3) 0.029(3) 0.024(3) 0.006(2) 0.005(2) -0.003(2)
C4 0.023(3) 0.032(3) 0.017(3) 0.001(2) 0.003(2) -0.002(2)
C5 0.021(3) 0.026(3) 0.021(3) -0.001(2) 0.005(2) 0.000(2)
C6 0.021(3) 0.030(3) 0.015(2) -0.002(2) 0.004(2) -0.001(2)
C7 0.028(3) 0.034(3) 0.023(3) 0.003(2) 0.011(2) -0.007(2)
C8 0.025(3) 0.026(3) 0.028(3) 0.001(2) 0.002(2) -0.005(2)
C9 0.027(3) 0.025(3) 0.022(3) -0.004(2) 0.006(2) 0.000(2)
C10 0.022(3) 0.025(3) 0.021(3) 0.000(2) 0.007(2) 0.000(2)
C100 0.024(3) 0.030(3) 0.016(2) 0.007(2) 0.008(2) 0.002(2)
C101 0.026(3) 0.038(4) 0.063(5) 0.004(3) 0.011(3) 0.002(3)
C102 0.030(3) 0.037(3) 0.037(3) -0.005(3) 0.009(3) 0.003(2)
N1 0.019(2) 0.020(2) 0.017(2) 0.0009(16) 0.0050(17) -0.0022(17)
N2 0.0117(19) 0.022(2) 0.017(2) 0.0008(16) -0.0004(16) -0.0012(16)
F1 0.0223(16) 0.0422(19) 0.0238(16) 0.0002(14) 0.0073(13) 0.0037(14)
F2 0.034(2) 0.065(3) 0.0297(19) -0.0156(18) -0.0025(15) 0.0004(18)
F3 0.049(2) 0.038(2) 0.037(2) 0.0061(16) 0.0066(17) 0.0182(17)
F4 0.0326(19) 0.084(3) 0.0201(17) 0.0025(17) 0.0174(15) 0.0188(19)
F5 0.0205(16) 0.053(2) 0.0344(19) -0.0035(16) 0.0002(14) -0.0013(15)
F6 0.036(2) 0.052(2) 0.036(2) 0.0199(17) 0.0106(16) 0.0159(17)
Pd1 0.0124(3) 0.0198(3) 0.0131(3) -0.00013(19) 0.00219(19) -0.00053(19)
Sb1 0.0183(2) 0.0367(2) 0.01499(19) 0.00081(14) 0.00322(13) 0.00728(14)
O1 0.030(2) 0.038(2) 0.032(2) -0.0057(18) 0.0156(18) -0.0013(18)

loop_
_atom_type_symbol
_atom_type_description
_atom_type_scat_dispersion_real
_atom_type_scat_dispersion_imag
_atom_type_scat_source
C C 0.0033 0.0016 'International Tables Vol C Tables 4.2.6.8 and 6.1.1.4'
H H 0.0000 0.0000 'International Tables Vol C Tables 4.2.6.8 and 6.1.1.4'
N N 0.0061 0.0033 'International Tables Vol C Tables 4.2.6.8 and 6.1.1.4'
F F 0.0171 0.0103 'International Tables Vol C Tables 4.2.6.8 and 6.1.1.4'
Pd Pd -0.9988 1.0072 'International Tables Vol C Tables 4.2.6.8 and 6.1.1.4'
Sb Sb -0.5866 1.5461 'International Tables Vol C Tables 4.2.6.8 and 6.1.1.4'
O O 0.0106 0.0060 'International Tables Vol C Tables 4.2.6.8 and 6.1.1.4'

loop_
_geom_angle_atom_site_label_1
_geom_angle_atom_site_label_2
_geom_angle_atom_site_label_3
_geom_angle
_geom_angle_site_symmetry_1
_geom_angle_site_symmetry_3
N1 C1 C2 121.4(5) . .
N1 C1 H1 119.3 . .
C2 C1 H1 119.3 . .
C1 C2 C3 119.6(5) . .
C1 C2 H2 120.2 . .
C3 C2 H2 120.2 . .
C2 C3 C4 118.3(5) . .
C2 C3 H3 120.9 . .
C4 C3 H3 120.9 . .
C5 C4 C3 119.4(5) . .
C5 C4 H4 120.3 . .
C3 C4 H4 120.3 . .
N1 C5 C4 122.1(5) . .
N1 C5 H5 119.0 . .
C4 C5 H5 119.0 . .
N2 C6 C7 121.5(5) . .
N2 C6 H6 119.2 . .
C7 C6 H6 119.2 . .
C6 C7 C8 119.6(5) . .
C6 C7 H7 120.2 . .
C8 C7 H7 120.2 . .
C9 C8 C7 118.5(5) . .
C9 C8 H8 120.7 . .
C7 C8 H8 120.7 . .
C8 C9 C10 119.5(5) . .
C8 C9 H9 120.3 . .
C10 C9 H9 120.3 . .
N2 C10 C9 121.9(5) . .
N2 C10 H10 119.1 . .
C9 C10 H10 119.1 . .
O1 C100 C102 121.0(5) . .
O1 C100 C101 121.4(5) . .
C102 C100 C101 117.6(5) . .
C100 C101 H10A 109.5 . .
C100 C101 H10B 109.5 . .
H10A C101 H10B 109.5 . .
C100 C101 H10C 109.5 . .
H10A C101 H10C 109.5 . .
H10B C101 H10C 109.5 . .
C100 C102 H10D 109.5 . .
C100 C102 H10E 109.5 . .
H10D C102 H10E 109.5 . .
C100 C102 H10F 109.5 . .
H10D C102 H10F 109.5 . .
H10E C102 H10F 109.5 . .
C5 N1 C1 119.2(4) . .
C5 N1 Pd1 122.2(4) . .
C1 N1 Pd1 118.6(3) . .
C10 N2 C6 118.9(4) . .
C10 N2 Pd1 121.1(3) . .
C6 N2 Pd1 120.0(3) . .
N2 Pd1 N2 180.0 . 3_565
N2 Pd1 N1 88.40(16) . .
N2 Pd1 N1 91.60(16) 3_565 .
N2 Pd1 N1 91.60(16) . 3_565
N2 Pd1 N1 88.40(16) 3_565 3_565
N1 Pd1 N1 180.0(2) . 3_565
F4 Sb1 F6 90.89(17) . .
F4 Sb1 F1 179.33(16) . .
F6 Sb1 F1 89.74(15) . .
F4 Sb1 F5 90.08(17) . .
F6 Sb1 F5 89.97(17) . .
F1 Sb1 F5 89.71(15) . .
F4 Sb1 F3 89.79(17) . .
F6 Sb1 F3 179.30(16) . .
F1 Sb1 F3 89.57(15) . .
F5 Sb1 F3 89.87(17) . .
F4 Sb1 F2 90.25(18) . .
F6 Sb1 F2 89.84(18) . .
F1 Sb1 F2 89.96(16) . .
F5 Sb1 F2 179.62(16) . .
F3 Sb1 F2 90.32(18) . .

loop_
_geom_bond_atom_site_label_1
_geom_bond_atom_site_label_2
_geom_bond_distance
_geom_bond_site_symmetry_2
C1 N1 1.350(7) .
C1 C2 1.384(7) .
C1 H1 0.9300 .
C2 C3 1.385(8) .
C2 H2 0.9300 .
C3 C4 1.388(8) .
C3 H3 0.9300 .
C4 C5 1.381(7) .
C4 H4 0.9300 .
C5 N1 1.335(7) .
C5 H5 0.9300 .
C6 N2 1.351(6) .
C6 C7 1.377(8) .
C6 H6 0.9300 .
C7 C8 1.391(8) .
C7 H7 0.9300 .
C8 C9 1.378(8) .
C8 H8 0.9300 .
C9 C10 1.381(8) .
C9 H9 0.9300 .
C10 N2 1.345(7) .
C10 H10 0.9300 .
C100 O1 1.222(7) .
C100 C102 1.491(8) .
C100 C101 1.496(8) .
C101 H10A 0.9600 .
C101 H10B 0.9600 .
C101 H10C 0.9600 .
C102 H10D 0.9600 .
C102 H10E 0.9600 .
C102 H10F 0.9600 .
N1 Pd1 2.034(4) .
N2 Pd1 2.028(4) .
F1 Sb1 1.876(3) .
F2 Sb1 1.886(4) .
F3 Sb1 1.881(3) .
F4 Sb1 1.867(3) .
F5 Sb1 1.878(3) .
F6 Sb1 1.876(3) .
Pd1 N2 2.028(4) 3_565
Pd1 N1 2.034(4) 3_565
